data_1519629
loop_
_publ_author_name
'Kumar, Yalla Kiran'
'Kumar, Gadi Ranjith'
'Reddy, Thota Jagadeshwar'
'Sridhar, Balasubramanian'
'Reddy, Maddi Sridhar'

_publ_section_title
;
 Synthesis of 3-Sulfonylamino Quinolines from 1-(2-Aminophenyl) Propargyl
 Alcohols through a Ag(I)-Catalyzed Hydroamination, (2 + 3) Cycloaddition,
 and an Unusual Strain-Driven Ring Expansion.
;
_journal_issue 9
_journal_name_full 'Organic letters'
_journal_page_first 2226
_journal_page_last 2229
_journal_paper_doi 10.1021/acs.orglett.5b00832
_journal_volume 17
_journal_year 2015
_chemical_formula_moiety 'C21 H26 N2 O2 S'
_chemical_formula_sum 'C21 H26 N2 O2 S'
_chemical_formula_weight 370.50
_space_group_crystal_system monoclinic
_space_group_IT_number 14
_space_group_name_Hall '-P 2ybc'
_space_group_name_H-M_alt 'P 1 21/c 1'
_symmetry_space_group_name_Hall '-P 2ybc'
_symmetry_space_group_name_H-M 'P 1 21/c 1'
_atom_sites_solution_hydrogens mixed
_audit_creation_method SHELXL-2014/7
_cell_angle_alpha 90
_cell_angle_beta 93.863(3)
_cell_angle_gamma 90
_cell_formula_units_Z 4
_cell_length_a 7.3915(12)
_cell_length_b 13.779(2)
_cell_length_c 19.135(3)
_cell_measurement_reflns_used 5488
_cell_measurement_temperature 294(2)
_cell_measurement_theta_max 26.56
_cell_measurement_theta_min 2.60
_cell_volume 1944.4(5)
_computing_cell_refinement 'SAINT (Bruker, 2001)'
_computing_data_collection 'SMART (Bruker, 2001)'
_computing_data_reduction 'SAINT Bruker, 2001'
_computing_molecular_graphics 'SHELXL2014 (Sheldrick, 2015)'
_computing_publication_material 'SHELXL2014 (Sheldrick, 2015)'
_computing_structure_refinement 'SHELXL-2014/7 (Sheldrick, 2015)'
_computing_structure_solution 'SHELXL-2014/7 (Sheldrick, 2015)'
_diffrn_ambient_temperature 294(2)
_diffrn_measured_fraction_theta_full 0.999
_diffrn_measured_fraction_theta_max 0.999
_diffrn_measurement_device_type 'Bruker SMART APEX CCD area-detector'
_diffrn_measurement_method \w
_diffrn_radiation_type MoK\a
_diffrn_radiation_wavelength 0.71073
_diffrn_reflns_av_R_equivalents 0.0544
_diffrn_reflns_av_unetI/netI 0.0380
_diffrn_reflns_laue_measured_fraction_full 0.999
_diffrn_reflns_laue_measured_fraction_max 0.999
_diffrn_reflns_limit_h_max 8
_diffrn_reflns_limit_h_min -8
_diffrn_reflns_limit_k_max 16
_diffrn_reflns_limit_k_min -16
_diffrn_reflns_limit_l_max 22
_diffrn_reflns_limit_l_min -22
_diffrn_reflns_number 17261
_diffrn_reflns_point_group_measured_fraction_full 0.999
_diffrn_reflns_point_group_measured_fraction_max 0.999
_diffrn_reflns_theta_full 25.000
_diffrn_reflns_theta_max 25.000
_diffrn_reflns_theta_min 1.823
_exptl_absorpt_coefficient_mu 0.184
_exptl_absorpt_correction_T_max 0.96
_exptl_absorpt_correction_T_min 0.91
_exptl_absorpt_correction_type multi-scan
_exptl_absorpt_process_details 'SADABS; Bruker,2001'
_exptl_crystal_colour colorless
_exptl_crystal_density_diffrn 1.266
_exptl_crystal_description block
_exptl_crystal_F_000 792
_exptl_crystal_size_max 0.170
_exptl_crystal_size_mid 0.150
_exptl_crystal_size_min 0.090
_refine_diff_density_max 0.685
_refine_diff_density_min -0.442
_refine_diff_density_rms 0.090
_refine_ls_extinction_method none
_refine_ls_goodness_of_fit_ref 0.962
_refine_ls_hydrogen_treatment mixed
_refine_ls_matrix_type full
_refine_ls_number_parameters 274
_refine_ls_number_reflns 3411
_refine_ls_number_restraints 18
_refine_ls_restrained_S_all 0.962
_refine_ls_R_factor_all 0.0769
_refine_ls_R_factor_gt 0.0695
_refine_ls_shift/su_max 0.000
_refine_ls_shift/su_mean 0.000
_refine_ls_structure_factor_coef Fsqd
_refine_ls_weighting_details 'w=1/[\s^2^(Fo^2^)+(0.1324P)^2^+1.6388P] where P=(Fo^2^+2Fc^2^)/3'
_refine_ls_weighting_scheme calc
_refine_ls_wR_factor_gt 0.1907
_refine_ls_wR_factor_ref 0.1983
_reflns_Friedel_coverage 0.000
_reflns_number_gt 2960
_reflns_number_total 3411
_reflns_threshold_expression 'I > 2\s(I)'
_cod_data_source_file 9camf.cif
_cod_data_source_block ay77m
_cod_depositor_comments 'Adding full bibliography for 1519629--1519631.cif.'
_cod_original_cell_volume 1944.4(6)
_cod_database_code 1519629
_shelx_shelxl_version_number 2014/7
_shelx_space_group_comment
;
The symmetry employed for this shelxl refinement is uniquely defined
by the following loop, which should always be used as a source of
symmetry information in preference to the above space-group names.
They are only intended as comments.
;
_shelx_estimated_absorpt_t_min 0.969
_shelx_estimated_absorpt_t_max 0.984

loop_
_space_group_symop_operation_xyz
'x, y, z'
'-x, y+1/2, -z+1/2'
'-x, -y, -z'
'x, -y-1/2, z-1/2'

loop_
_atom_site_label
_atom_site_type_symbol
_atom_site_fract_x
_atom_site_fract_y
_atom_site_fract_z
_atom_site_U_iso_or_equiv
_atom_site_adp_type
_atom_site_occupancy
_atom_site_site_symmetry_order
_atom_site_calc_flag
_atom_site_refinement_flags_posn
_atom_site_refinement_flags_adp
_atom_site_refinement_flags_occupancy
_atom_site_disorder_assembly
_atom_site_disorder_group
C1 C 0.0878(3) 0.1960(2) 0.05862(15) 0.0393(6) Uani 1 1 d . . . . .
C2 C -0.0184(4) 0.1544(2) 0.00368(16) 0.0465(7) Uani 1 1 d . . . . .
H2 H -0.0401 0.0879 0.0028 0.056 Uiso 1 1 calc R U . . .
C3 C -0.0913(4) 0.2135(2) -0.04962(17) 0.0525(8) Uani 1 1 d . . . . .
H3 H -0.1614 0.1857 -0.0865 0.063 Uiso 1 1 calc R U . . .
C4 C -0.0629(4) 0.3125(3) -0.04943(18) 0.0575(9) Uani 1 1 d . . . . .
C5 C 0.0433(5) 0.3518(2) 0.00619(19) 0.0606(9) Uani 1 1 d . . . . .
H5 H 0.0647 0.4184 0.0071 0.073 Uiso 1 1 calc R U . . .
C6 C 0.1179(4) 0.2949(2) 0.06005(17) 0.0515(8) Uani 1 1 d . . . . .
H6 H 0.1878 0.3229 0.0970 0.062 Uiso 1 1 calc R U . . .
C7 C -0.1421(7) 0.3757(3) -0.1086(3) 0.0888(15) Uani 1 1 d . . . . .
H7A H -0.1263 0.4428 -0.0961 0.133 Uiso 1 1 calc R U . . .
H7B H -0.2691 0.3619 -0.1168 0.133 Uiso 1 1 calc R U . . .
H7C H -0.0812 0.3625 -0.1503 0.133 Uiso 1 1 calc R U . . .
C8 C 0.5316(3) 0.1226(2) 0.15335(14) 0.0364(6) Uani 1 1 d . . . . .
C9 C 0.6876(4) 0.2811(2) 0.15125(17) 0.0459(7) Uani 1 1 d . . . . .
C10 C 0.6019(5) 0.3275(3) 0.0944(2) 0.0636(9) Uani 1 1 d . . . . .
H10 H 0.5386 0.2919 0.0594 0.076 Uiso 1 1 calc R U . . .
C11 C 0.6110(6) 0.4276(3) 0.0898(3) 0.0925(15) Uani 1 1 d . . . . .
H11 H 0.5512 0.4593 0.0521 0.111 Uiso 1 1 calc R U . . .
C12 C 0.7072(6) 0.4805(3) 0.1404(4) 0.0970(17) Uani 1 1 d . . . . .
H12 H 0.7117 0.5478 0.1370 0.116 Uiso 1 1 calc R U . . .
C13 C 0.7956(5) 0.4349(3) 0.1954(3) 0.0832(14) Uani 1 1 d . . . . .
H13 H 0.8623 0.4708 0.2293 0.100 Uiso 1 1 calc R U . . .
C14 C 0.7868(4) 0.3349(3) 0.2012(2) 0.0605(9) Uani 1 1 d . . . . .
H14 H 0.8479 0.3039 0.2389 0.073 Uiso 1 1 calc R U . . .
C15 C 0.5632(3) 0.0147(2) 0.16086(14) 0.0377(6) Uani 1 1 d . . . . .
H15 H 0.4459 -0.0165 0.1665 0.045 Uiso 1 1 calc R U . . .
C16 C 0.6895(5) -0.0094(3) 0.22589(17) 0.0586(9) Uani 1 1 d D . . . .
H16A H 0.8108 0.0121 0.2170 0.070 Uiso 1 1 calc R U . A 1
H16B H 0.6505 0.0285 0.2648 0.070 Uiso 1 1 calc R U . A 1
C17 C 0.7008(16) -0.1157(5) 0.2487(5) 0.061(3) Uani 0.729(11) 1 d D U P B 1
H17A H 0.5852 -0.1347 0.2657 0.073 Uiso 0.729(11) 1 calc R U P B 1
H17B H 0.7920 -0.1217 0.2873 0.073 Uiso 0.729(11) 1 calc R U P B 1
C18 C 0.7480(8) -0.1862(4) 0.1898(3) 0.078(2) Uani 0.729(11) 1 d D U P B 1
H18A H 0.8526 -0.1614 0.1676 0.094 Uiso 0.729(11) 1 calc R U P B 1
H18B H 0.7808 -0.2486 0.2104 0.094 Uiso 0.729(11) 1 calc R U P B 1
C19 C 0.5908(12) -0.2006(5) 0.1337(4) 0.078(3) Uani 0.729(11) 1 d D U P B 1
H19A H 0.6015 -0.2650 0.1138 0.094 Uiso 0.729(11) 1 calc R U P B 1
H19B H 0.4777 -0.1986 0.1565 0.094 Uiso 0.729(11) 1 calc R U P B 1
C171 C 0.714(4) -0.1204(7) 0.2275(16) 0.075(10) Uani 0.271(11) 1 d D U P B 2
H17C H 0.7287 -0.1374 0.2767 0.091 Uiso 0.271(11) 1 calc R U P B 2
H17D H 0.8310 -0.1320 0.2088 0.091 Uiso 0.271(11) 1 calc R U P B 2
C181 C 0.587(2) -0.1988(9) 0.1936(8) 0.068(5) Uani 0.271(11) 1 d D U P B 2
H18C H 0.5975 -0.2589 0.2200 0.081 Uiso 0.271(11) 1 calc R U P B 2
H18D H 0.4615 -0.1773 0.1923 0.081 Uiso 0.271(11) 1 calc R U P B 2
C191 C 0.647(3) -0.2138(14) 0.1186(9) 0.078(7) Uani 0.271(11) 1 d D U P B 2
H19C H 0.7777 -0.2182 0.1194 0.093 Uiso 0.271(11) 1 calc R U P B 2
H19D H 0.5956 -0.2736 0.0991 0.093 Uiso 0.271(11) 1 calc R U P B 2
C20 C 0.5792(5) -0.1270(3) 0.0736(2) 0.0607(9) Uani 1 1 d D U . . .
H20A H 0.644(5) -0.154(3) 0.034(2) 0.073 Uiso 1 1 d . U . . .
H20B H 0.450(6) -0.125(3) 0.058(2) 0.073 Uiso 1 1 d . U . . .
C21 C 0.6383(4) -0.0247(2) 0.09310(16) 0.0465(7) Uani 1 1 d . . . . .
H21A H 0.6003 0.0183 0.0548 0.056 Uiso 1 1 calc R U . . .
H21B H 0.7697 -0.0230 0.0984 0.056 Uiso 1 1 calc R U . . .
N1 N 0.3759(3) 0.16751(17) 0.14110(13) 0.0427(6) Uani 1 1 d . . . . .
N2 N 0.6810(3) 0.17891(19) 0.15891(14) 0.0459(6) Uani 1 1 d . . . . .
O1 O 0.0768(3) 0.13470(17) 0.18722(12) 0.0545(6) Uani 1 1 d . . . . .
O2 O 0.1774(3) 0.02183(15) 0.09967(14) 0.0624(7) Uani 1 1 d . . . . .
S1 S 0.17979(8) 0.11918(5) 0.12638(4) 0.0406(3) Uani 1 1 d . . . . .
H1N H 0.773(5) 0.150(3) 0.1691(18) 0.056(10) Uiso 1 1 d . . . . .

loop_
_atom_site_aniso_label
_atom_site_aniso_U_11
_atom_site_aniso_U_22
_atom_site_aniso_U_33
_atom_site_aniso_U_23
_atom_site_aniso_U_13
_atom_site_aniso_U_12
C1 0.0247(13) 0.0402(15) 0.0526(16) -0.0024(12) -0.0001(11) 0.0030(11)
C2 0.0327(15) 0.0429(17) 0.0630(18) -0.0028(14) -0.0029(13) -0.0068(12)
C3 0.0352(16) 0.063(2) 0.0578(19) 0.0001(15) -0.0078(13) -0.0079(14)
C4 0.0416(17) 0.064(2) 0.066(2) 0.0128(16) -0.0041(15) 0.0012(15)
C5 0.064(2) 0.0378(17) 0.078(2) 0.0033(15) -0.0110(18) 0.0001(15)
C6 0.0477(18) 0.0416(17) 0.0633(19) -0.0059(14) -0.0105(14) 0.0025(13)
C7 0.088(3) 0.082(3) 0.092(3) 0.031(2) -0.030(3) -0.014(2)
C8 0.0218(13) 0.0434(16) 0.0437(14) -0.0049(11) 0.0006(10) 0.0001(10)
C9 0.0214(13) 0.0450(17) 0.072(2) -0.0032(14) 0.0073(12) -0.0020(11)
C10 0.051(2) 0.062(2) 0.077(2) 0.0109(18) -0.0003(17) -0.0071(16)
C11 0.069(3) 0.073(3) 0.135(4) 0.040(3) 0.003(3) 0.000(2)
C12 0.059(3) 0.045(2) 0.189(6) 0.004(3) 0.026(3) -0.002(2)
C13 0.047(2) 0.061(3) 0.143(4) -0.035(3) 0.015(2) -0.0157(19)
C14 0.0311(16) 0.061(2) 0.089(2) -0.0146(18) 0.0013(15) -0.0076(14)
C15 0.0223(12) 0.0426(16) 0.0478(15) 0.0046(12) 0.0004(11) 0.0012(11)
C16 0.0473(19) 0.076(2) 0.0519(18) 0.0115(16) -0.0044(14) 0.0016(16)
C17 0.048(4) 0.081(5) 0.053(5) 0.035(3) -0.001(3) 0.001(3)
C18 0.069(4) 0.058(4) 0.105(5) 0.025(3) 0.001(3) 0.023(3)
C19 0.072(6) 0.034(3) 0.126(8) 0.003(4) -0.004(5) 0.005(3)
C171 0.057(15) 0.102(18) 0.063(16) 0.047(10) -0.029(13) -0.014(11)
C181 0.074(11) 0.046(8) 0.083(10) 0.023(7) 0.003(8) 0.002(6)
C191 0.068(14) 0.045(10) 0.125(14) 0.005(8) 0.038(10) 0.028(8)
C20 0.055(2) 0.054(2) 0.074(2) -0.0115(17) 0.0111(18) -0.0005(16)
C21 0.0467(17) 0.0441(17) 0.0488(16) 0.0036(13) 0.0044(13) 0.0028(13)
N1 0.0205(11) 0.0364(13) 0.0704(16) -0.0063(11) -0.0042(10) -0.0013(9)
N2 0.0186(11) 0.0448(15) 0.0738(17) -0.0008(12) -0.0019(11) 0.0008(10)
O1 0.0286(11) 0.0706(16) 0.0641(13) 0.0160(11) 0.0016(9) 0.0004(9)
O2 0.0383(12) 0.0357(12) 0.1090(19) -0.0040(11) -0.0261(12) -0.0013(9)
S1 0.0207(4) 0.0364(4) 0.0636(5) 0.0010(3) -0.0062(3) -0.0014(2)

loop_
_atom_type_symbol
_atom_type_description
_atom_type_scat_dispersion_real
_atom_type_scat_dispersion_imag
_atom_type_scat_source
C C 0.0033 0.0016 'International Tables Vol C Tables 4.2.6.8 and 6.1.1.4'
H H 0.0000 0.0000 'International Tables Vol C Tables 4.2.6.8 and 6.1.1.4'
N N 0.0061 0.0033 'International Tables Vol C Tables 4.2.6.8 and 6.1.1.4'
O O 0.0106 0.0060 'International Tables Vol C Tables 4.2.6.8 and 6.1.1.4'
S S 0.1246 0.1234 'International Tables Vol C Tables 4.2.6.8 and 6.1.1.4'

loop_
_geom_angle_atom_site_label_1
_geom_angle_atom_site_label_2
_geom_angle_atom_site_label_3
_geom_angle
C6 C1 C2 120.2(3)
C6 C1 S1 121.4(2)
C2 C1 S1 118.4(2)
C3 C2 C1 119.1(3)
C3 C2 H2 120.5
C1 C2 H2 120.5
C4 C3 C2 121.8(3)
C4 C3 H3 119.1
C2 C3 H3 119.1
C3 C4 C5 117.8(3)
C3 C4 C7 121.1(3)
C5 C4 C7 121.2(3)
C6 C5 C4 121.8(3)
C6 C5 H5 119.1
C4 C5 H5 119.1
C1 C6 C5 119.4(3)
C1 C6 H6 120.3
C5 C6 H6 120.3
C4 C7 H7A 109.5
C4 C7 H7B 109.5
H7A C7 H7B 109.5
C4 C7 H7C 109.5
H7A C7 H7C 109.5
H7B C7 H7C 109.5
N1 C8 N2 116.4(3)
N1 C8 C15 127.5(2)
N2 C8 C15 116.0(2)
C10 C9 C14 119.4(3)
C10 C9 N2 121.7(3)
C14 C9 N2 118.9(3)
C11 C10 C9 119.4(4)
C11 C10 H10 120.3
C9 C10 H10 120.3
C12 C11 C10 120.7(4)
C12 C11 H11 119.7
C10 C11 H11 119.7
C13 C12 C11 120.1(4)
C13 C12 H12 119.9
C11 C12 H12 119.9
C12 C13 C14 120.0(4)
C12 C13 H13 120.0
C14 C13 H13 120.0
C13 C14 C9 120.4(4)
C13 C14 H14 119.8
C9 C14 H14 119.8
C8 C15 C16 111.7(2)
C8 C15 C21 109.2(2)
C16 C15 C21 111.7(2)
C8 C15 H15 108.0
C16 C15 H15 108.0
C21 C15 H15 108.0
C17 C16 C15 117.1(4)
C15 C16 C171 107.1(9)
C17 C16 H16A 108.0
C15 C16 H16A 108.0
C17 C16 H16B 108.0
C15 C16 H16B 108.0
H16A C16 H16B 107.3
C16 C17 C18 113.9(6)
C16 C17 H17A 108.8
C18 C17 H17A 108.8
C16 C17 H17B 108.8
C18 C17 H17B 108.8
H17A C17 H17B 107.7
C19 C18 C17 113.1(7)
C19 C18 H18A 109.0
C17 C18 H18A 109.0
C19 C18 H18B 109.0
C17 C18 H18B 109.0
H18A C18 H18B 107.8
C20 C19 C18 116.1(6)
C20 C19 H19A 108.3
C18 C19 H19A 108.3
C20 C19 H19B 108.3
C18 C19 H19B 108.3
H19A C19 H19B 107.4
C16 C171 C181 128.1(15)
C16 C171 H17C 105.3
C181 C171 H17C 105.3
C16 C171 H17D 105.3
C181 C171 H17D 105.3
H17C C171 H17D 106.0
C191 C181 C171 106(2)
C191 C181 H18C 110.5
C171 C181 H18C 110.5
C191 C181 H18D 110.5
C171 C181 H18D 110.5
H18C C181 H18D 108.7
C20 C191 C181 108.3(10)
C20 C191 H19C 110.0
C181 C191 H19C 110.0
C20 C191 H19D 110.0
C181 C191 H19D 110.0
H19C C191 H19D 108.4
C21 C20 C19 115.5(4)
C21 C20 C191 120.6(11)
C21 C20 H20A 113(2)
C19 C20 H20A 109(2)
C191 C20 H20A 89(2)
C21 C20 H20B 108(2)
C19 C20 H20B 105(2)
C191 C20 H20B 118(2)
H20A C20 H20B 107(3)
C20 C21 C15 114.8(3)
C20 C21 H21A 108.6
C15 C21 H21A 108.6
C20 C21 H21B 108.6
C15 C21 H21B 108.6
H21A C21 H21B 107.5
C8 N1 S1 127.3(2)
C8 N2 C9 126.7(2)
C8 N2 H1N 114(3)
C9 N2 H1N 119(3)
O2 S1 O1 115.44(15)
O2 S1 N1 116.12(12)
O1 S1 N1 108.39(13)
O2 S1 C1 107.61(14)
O1 S1 C1 107.62(13)
N1 S1 C1 100.27(13)

loop_
_geom_bond_atom_site_label_1
_geom_bond_atom_site_label_2
_geom_bond_distance
C1 C6 1.380(4)
C1 C2 1.392(4)
C1 S1 1.774(3)
C2 C3 1.385(4)
C2 H2 0.9300
C3 C4 1.379(5)
C3 H3 0.9300
C4 C5 1.390(5)
C4 C7 1.514(5)
C5 C6 1.381(5)
C5 H5 0.9300
C6 H6 0.9300
C7 H7A 0.9600
C7 H7B 0.9600
C7 H7C 0.9600
C8 N1 1.313(3)
C8 N2 1.348(4)
C8 C15 1.511(4)
C9 C10 1.379(5)
C9 C14 1.381(4)
C9 N2 1.416(4)
C10 C11 1.384(6)
C10 H10 0.9300
C11 C12 1.372(8)
C11 H11 0.9300
C12 C13 1.356(7)
C12 H12 0.9300
C13 C14 1.384(6)
C13 H13 0.9300
C14 H14 0.9300
C15 C16 1.541(4)
C15 C21 1.543(4)
C15 H15 0.9800
C16 C17 1.529(7)
C16 C171 1.541(10)
C16 H16A 0.9700
C16 H16B 0.9700
C17 C18 1.545(8)
C17 H17A 0.9700
C17 H17B 0.9700
C18 C19 1.542(8)
C18 H18A 0.9700
C18 H18B 0.9700
C19 C20 1.531(7)
C19 H19A 0.9700
C19 H19B 0.9700
C171 C181 1.547(10)
C171 H17C 0.9700
C171 H17D 0.9700
C181 C191 1.544(10)
C181 H18C 0.9700
C181 H18D 0.9700
C191 C20 1.537(10)
C191 H19C 0.9700
C191 H19D 0.9700
C20 C21 1.515(5)
C20 H20A 1.00(4)
C20 H20B 0.98(4)
C21 H21A 0.9700
C21 H21B 0.9700
N1 S1 1.603(2)
N2 H1N 0.80(4)
O1 S1 1.449(2)
O2 S1 1.435(2)

loop_
_geom_torsion_atom_site_label_1
_geom_torsion_atom_site_label_2
_geom_torsion_atom_site_label_3
_geom_torsion_atom_site_label_4
_geom_torsion
C6 C1 C2 C3 0.7(4)
S1 C1 C2 C3 180.0(2)
C1 C2 C3 C4 -0.6(5)
C2 C3 C4 C5 0.4(5)
C2 C3 C4 C7 179.3(4)
C3 C4 C5 C6 -0.4(5)
C7 C4 C5 C6 -179.3(4)
C2 C1 C6 C5 -0.6(5)
S1 C1 C6 C5 -179.9(3)
C4 C5 C6 C1 0.5(5)
C14 C9 C10 C11 -2.5(5)
N2 C9 C10 C11 179.3(3)
C9 C10 C11 C12 1.4(6)
C10 C11 C12 C13 0.4(7)
C11 C12 C13 C14 -1.0(7)
C12 C13 C14 C9 -0.2(6)
C10 C9 C14 C13 2.0(5)
N2 C9 C14 C13 -179.8(3)
N1 C8 C15 C16 -132.3(3)
N2 C8 C15 C16 48.7(3)
N1 C8 C15 C21 103.6(3)
N2 C8 C15 C21 -75.4(3)
C8 C15 C16 C17 167.2(5)
C21 C15 C16 C17 -70.1(6)
C8 C15 C16 C171 -179.1(14)
C21 C15 C16 C171 -56.5(14)
C15 C16 C17 C18 53.6(9)
C16 C17 C18 C19 -72.1(10)
C17 C18 C19 C20 86.8(9)
C15 C16 C171 C181 -24(3)
C16 C171 C181 C191 89(3)
C171 C181 C191 C20 -75(2)
C18 C19 C20 C21 -33.9(8)
C181 C191 C20 C21 59(2)
C19 C20 C21 C15 -45.5(5)
C191 C20 C21 C15 -68.2(9)
C8 C15 C21 C20 -146.4(3)
C16 C15 C21 C20 89.5(3)
N2 C8 N1 S1 175.0(2)
C15 C8 N1 S1 -3.9(4)
N1 C8 N2 C9 -1.6(4)
C15 C8 N2 C9 177.5(3)
C10 C9 N2 C8 -49.9(4)
C14 C9 N2 C8 131.9(3)
C8 N1 S1 O2 -23.6(3)
C8 N1 S1 O1 108.2(3)
C8 N1 S1 C1 -139.2(3)
C6 C1 S1 O2 -161.2(2)
C2 C1 S1 O2 19.5(3)
C6 C1 S1 O1 73.8(3)
C2 C1 S1 O1 -105.5(2)
C6 C1 S1 N1 -39.4(3)
C2 C1 S1 N1 141.3(2)
